data_9017769
loop_
_publ_author_name
'Sharygin, V. V.'
'Doroshkevich, A. G.'
'Seryotkin, Y. V.'
'Karmanov, N. S.'
'Belogub, E. V.'
'Moroz, T. N.'
'Nigmatulina, E. N.'
'Yelisseyev, A. P.'
'Vedenyapin, V. N.'
'Kupriyanov, I. N.'

_publ_section_title
;
 Rippite, K2(Nb,Ti)2(Si4O12)O(O,F), a new K-Nb-cyclosilicate from Chuktukon
 Carbonatite Massif, Chadobets Upland, Krasnoyarsk Territory, Russia
;
_journal_name_full Minerals
_journal_page_last 1102
_journal_volume 10
_journal_year 2020
_chemical_compound_source 'Chuktukon Carbonatite Massif, Russia'
_chemical_formula_sum 'K Nb0.96 O7 Si2 Ti0.02 Zr0.01'
_chemical_name_mineral Rippite
_space_group_IT_number 100
_space_group_name_Hall 'P 4 -2ab'
_space_group_name_H-M_alt 'P 4 b m'
_symmetry_space_group_name_H-M 'P 4 b m'
_cell_angle_alpha 90
_cell_angle_beta 90
_cell_angle_gamma 90
_cell_length_a 8.73885
_cell_length_b 8.73885
_cell_length_c 8.1277
_cell_formula_units_Z 4
_cell_volume 620.692
_database_code_amcsd 0020927
_exptl_crystal_density_diffrn 3.192
_cod_data_source_file inputs/fixed/downloads/18/18733.cif
_cod_data_source_block 18733
_cod_original_formula_sum 'Nb.96 Ti.02 Zr.01 K Si2 O7'
_cod_database_code 9017769

loop_
_space_group_symop_operation_xyz
x,y,z
1/2-y,1/2-x,z
-y,x,z
1/2+x,1/2-y,z
-x,-y,z
1/2+y,1/2+x,z
y,-x,z
1/2-x,1/2+y,z

loop_
_atom_site_aniso_label
_atom_site_aniso_U_11
_atom_site_aniso_U_22
_atom_site_aniso_U_33
_atom_site_aniso_U_12
_atom_site_aniso_U_13
_atom_site_aniso_U_23
Nb1 0.01050 0.01050 0.05550 0.00000 0.00000 0.00000
Ti1 0.01050 0.01050 0.05550 0.00000 0.00000 0.00000
Zr1 0.01050 0.01050 0.05550 0.00000 0.00000 0.00000
Nb2 0.01140 0.01140 0.04830 0.00000 0.00000 0.00000
Ti2 0.01140 0.01140 0.04830 0.00000 0.00000 0.00000
Zr2 0.01140 0.01140 0.04830 0.00000 0.00000 0.00000
K 0.02370 0.02370 0.01760 -0.00410 0.00040 0.00040
Si1 0.01410 0.01410 0.01330 -0.00070 -0.00010 -0.00010
Si2 0.00980 0.00980 0.00320 0.00050 -0.00020 -0.00020
O1 0.01890 0.01090 0.02470 -0.00090 -0.00290 -0.00220
O2 0.02170 0.01470 0.01100 -0.00430 -0.00010 -0.00350
O3 0.01610 0.01610 0.02800 0.00000 0.00000 0.00000
O4 0.01940 0.01940 0.03000 0.00000 0.00000 0.00000
O5 0.02640 0.02640 0.00800 -0.00900 -0.00540 -0.00540
O6 0.01390 0.01390 0.01900 0.00500 0.00000 0.00000
O7 0.01700 0.01700 0.00700 0.00700 0.00000 0.00000

loop_
_atom_site_label
_atom_site_fract_x
_atom_site_fract_y
_atom_site_fract_z
_atom_site_occupancy
_atom_site_U_iso_or_equiv
Nb1 0.00000 0.00000 0.23217 0.96000 0.02550
Ti1 0.00000 0.00000 0.23217 0.02000 0.02550
Zr1 0.00000 0.00000 0.23217 0.01000 0.02550
Nb2 0.00000 0.00000 0.73373 0.96000 0.02370
Ti2 0.00000 0.00000 0.73373 0.02000 0.02370
Zr2 0.00000 0.00000 0.73373 0.01000 0.02370
K 0.32254 0.82254 0.00030 1.00000 0.02160
Si1 0.12425 0.62425 0.30800 1.00000 0.01390
Si2 0.12401 0.62401 0.69906 1.00000 0.00760
O1 0.42400 0.28950 0.23610 1.00000 0.01820
O2 0.42290 0.28770 0.76800 1.00000 0.01580
O3 0.00000 0.00000 -0.00200 1.00000 0.02000
O4 0.00000 0.00000 0.49430 1.00000 0.02290
O5 0.12040 0.62040 0.49740 1.00000 0.02030
O6 0.50000 0.00000 0.23560 1.00000 0.01560
O7 0.50000 0.00000 0.76790 1.00000 0.01380

loop_
_cod_related_entry_id
_cod_related_entry_database
_cod_related_entry_code
1 AMCSD 0020927
